data_1514824
loop_
_publ_author_name
'Uyeda, Christopher'
'Peters, Jonas C.'

_publ_section_title
;
 Access to formally Ni(i) states in a heterobimetallic NiZn system
;
_journal_issue 1
_journal_name_full 'Chemical Science'
_journal_page_first 157
_journal_paper_doi 10.1039/c2sc21231e
_journal_volume 4
_journal_year 2013
_chemical_formula_sum 'C61 H89 B N7 Ni O6.5 Zn'
_chemical_formula_weight 1159.28
_chemical_name_common '[Ni(TMFdoen)Zn(Me3TACN)(THF)]BPh4'
_chemical_name_systematic
;
?
;
_space_group_IT_number 2
_symmetry_cell_setting triclinic
_symmetry_space_group_name_Hall '-P 1'
_symmetry_space_group_name_H-M 'P -1'
_atom_sites_solution_hydrogens geom
_atom_sites_solution_primary direct
_atom_sites_solution_secondary difmap
_audit_creation_method SHELXL-97
_cell_angle_alpha 104.912(4)
_cell_angle_beta 91.396(4)
_cell_angle_gamma 98.300(4)
_cell_formula_units_Z 4
_cell_length_a 11.9784(8)
_cell_length_b 19.7901(14)
_cell_length_c 26.2940(18)
_cell_measurement_reflns_used 9849
_cell_measurement_temperature 100(2)
_cell_measurement_theta_max 28.62
_cell_measurement_theta_min 2.28
_cell_volume 5947.7(7)
_computing_cell_refinement 'SAINT-Plus v7.66A (Bruker-AXS, 2009)'
_computing_data_collection 'APEX2 v2010.7-0 (Bruker-AXS, 2010)'
_computing_data_reduction 'SAINT-Plus v7.66A (Bruker-AXS, 2009)'
_computing_molecular_graphics 'Bruker SHELXTL'
_computing_publication_material 'Bruker SHELXTL'
_computing_structure_refinement 'SHELXL-97 (Sheldrick, 2008)'
_computing_structure_solution 'SHELXS-97 (Sheldrick, 2008)'
_diffrn_ambient_temperature 100(2)
_diffrn_detector_area_resol_mean 8.3
_diffrn_measured_fraction_theta_full 1.000
_diffrn_measured_fraction_theta_max 0.932
_diffrn_measurement_device_type 'Bruker KAPPA APEX II'
_diffrn_measurement_method '\w and \f scans'
_diffrn_radiation_monochromator graphite
_diffrn_radiation_source 'fine-focus sealed tube'
_diffrn_radiation_type MoK\a
_diffrn_radiation_wavelength 0.71073
_diffrn_reflns_av_R_equivalents 0.0882
_diffrn_reflns_av_sigmaI/netI 0.0889
_diffrn_reflns_limit_h_max 19
_diffrn_reflns_limit_h_min -19
_diffrn_reflns_limit_k_max 32
_diffrn_reflns_limit_k_min -32
_diffrn_reflns_limit_l_max 42
_diffrn_reflns_limit_l_min -41
_diffrn_reflns_number 288123
_diffrn_reflns_theta_full 25.00
_diffrn_reflns_theta_max 35.75
_diffrn_reflns_theta_min 1.50
_exptl_absorpt_coefficient_mu 0.776
_exptl_absorpt_correction_T_max 0.9405
_exptl_absorpt_correction_T_min 0.7363
_exptl_absorpt_correction_type multi-scan
_exptl_absorpt_process_details 'SADABS v2008/1 (Bruker-AXS, 2008)'
_exptl_crystal_colour green
_exptl_crystal_density_diffrn 1.295
_exptl_crystal_density_meas ?
_exptl_crystal_density_method 'not measured'
_exptl_crystal_description blade
_exptl_crystal_F_000 2476
_exptl_crystal_size_max 0.42
_exptl_crystal_size_mid 0.19
_exptl_crystal_size_min 0.08
_refine_diff_density_max 1.305
_refine_diff_density_min -0.892
_refine_diff_density_rms 0.095
_refine_ls_extinction_method none
_refine_ls_goodness_of_fit_ref 1.013
_refine_ls_hydrogen_treatment constr
_refine_ls_matrix_type full
_refine_ls_number_parameters 1446
_refine_ls_number_reflns 51564
_refine_ls_number_restraints 0
_refine_ls_restrained_S_all 1.013
_refine_ls_R_factor_all 0.1235
_refine_ls_R_factor_gt 0.0552
_refine_ls_shift/su_max 0.002
_refine_ls_shift/su_mean 0.000
_refine_ls_structure_factor_coef Fsqd
_refine_ls_weighting_details 'calc w=1/[\s^2^(Fo^2^)+(0.0586P)^2^+3.6073P] where P=(Fo^2^+2Fc^2^)/3'
_refine_ls_weighting_scheme calc
_refine_ls_wR_factor_gt 0.1179
_refine_ls_wR_factor_ref 0.1432
_reflns_number_gt 30294
_reflns_number_total 51564
_reflns_threshold_expression >2sigma(I)
_cod_data_source_file c2sc21231e.txt
_cod_data_source_block complex11
_cod_depositor_comments
;
The following automatic conversions were performed:

'_symmetry_cell_setting' value 'Triclinic' changed to 'triclinic'
according to
/usr/data/users/saulius/automatic-downloads/retrospective/RSC/lib/dictionaries/cif_core.dic
dictionary named 'cif_core.dic' version 2.4.2 from 2011-04-26.

Automatic conversion script
Id: cif_fix_values 2281 2013-09-26 08:29:07Z andrius 

The following automatic conversions were performed:

'_exptl_crystal_density_meas' value 'not measured' was changed to '?'
- the value is perceived as not measured.

Automatic conversion script
Id: cif_fix_values 3008 2015-01-20 13:52:24Z robertas 
;
_cod_original_sg_symbol_H-M P-1
_cod_database_code 1514824

loop_
_symmetry_equiv_pos_as_xyz
'x, y, z'
'-x, -y, -z'

loop_
_atom_site_label
_atom_site_type_symbol
_atom_site_fract_x
_atom_site_fract_y
_atom_site_fract_z
_atom_site_U_iso_or_equiv
_atom_site_adp_type
_atom_site_occupancy
_atom_site_symmetry_multiplicity
_atom_site_calc_flag
_atom_site_refinement_flags
_atom_site_disorder_assembly
_atom_site_disorder_group
Zn1 Zn 0.23335(2) 0.725934(12) 0.107421(9) 0.01646(5) Uani 1 1 d . . .
Zn2 Zn 0.278848(19) 0.214542(11) 0.429608(8) 0.01356(5) Uani 1 1 d . . .
Ni1 Ni -0.00902(2) 0.754364(13) 0.191982(9) 0.01329(5) Uani 1 1 d . . .
Ni2 Ni 0.26230(2) 0.343664(13) 0.352694(9) 0.01733(5) Uani 1 1 d . . .
N12 N 0.10891(15) 0.18651(9) 0.45304(6) 0.0194(3) Uani 1 1 d . . .
O4 O 0.08056(13) 0.60763(8) 0.29967(6) 0.0228(3) Uani 1 1 d . . .
O8 O 0.17383(14) 0.17469(8) 0.18724(5) 0.0237(3) Uani 1 1 d . . .
C32 C 0.21622(17) 0.22399(10) 0.27605(7) 0.0155(3) Uani 1 1 d . . .
N14 N 0.32146(14) 0.21591(8) 0.51259(6) 0.0153(3) Uani 1 1 d . . .
O9 O 0.26156(15) 0.54384(8) 0.49788(6) 0.0280(4) Uani 1 1 d . . .
O1 O 0.11359(12) 0.78574(8) 0.10280(5) 0.0193(3) Uani 1 1 d . . .
N8 N 0.23657(14) 0.24397(8) 0.32792(6) 0.0150(3) Uani 1 1 d . . .
C59 C 0.4930(2) 0.20971(12) 0.35146(8) 0.0241(4) Uani 1 1 d . . .
H59A H 0.4279 0.1796 0.3287 0.029 Uiso 1 1 calc R . .
H59B H 0.5533 0.1807 0.3526 0.029 Uiso 1 1 calc R . .
N6 N 0.29940(16) 0.75323(10) 0.03508(7) 0.0226(4) Uani 1 1 d . . .
C8 C -0.02475(17) 0.63640(10) 0.30181(7) 0.0171(4) Uani 1 1 d . . .
C75 C 0.63788(16) 0.51496(10) 0.12039(7) 0.0154(3) Uani 1 1 d . . .
N5 N 0.14692(16) 0.63257(10) 0.04789(7) 0.0251(4) Uani 1 1 d . . .
C18 C -0.18548(17) 0.73635(10) 0.25998(8) 0.0169(4) Uani 1 1 d . . .
H18A H -0.1921 0.7475 0.2986 0.020 Uiso 1 1 calc R . .
H18B H -0.2415 0.6941 0.2430 0.020 Uiso 1 1 calc R . .
N1 N 0.02954(14) 0.79348(9) 0.13520(6) 0.0156(3) Uani 1 1 d . . .
N7 N 0.37396(15) 0.66275(9) 0.09424(7) 0.0197(3) Uani 1 1 d . . .
N3 N 0.10544(14) 0.70043(8) 0.19757(6) 0.0151(3) Uani 1 1 d . . .
O10 O 0.45886(13) 0.23922(8) 0.40431(6) 0.0220(3) Uani 1 1 d . . .
O2 O 0.19868(12) 0.69036(8) 0.17118(5) 0.0195(3) Uani 1 1 d . . .
C6 C -0.21287(17) 0.88345(11) 0.14682(8) 0.0187(4) Uani 1 1 d . . .
O6 O 0.22566(12) 0.19321(7) 0.35327(5) 0.0169(3) Uani 1 1 d . . .
C3 C 0.08825(17) 0.67013(10) 0.23681(7) 0.0159(3) Uani 1 1 d . . .
N13 N 0.28165(15) 0.09927(9) 0.42032(6) 0.0186(3) Uani 1 1 d . . .
C4 C -0.01164(17) 0.68046(10) 0.26271(7) 0.0163(3) Uani 1 1 d . . .
N10 N 0.27007(14) 0.36229(8) 0.42666(6) 0.0162(3) Uani 1 1 d . . .
C99 C 0.16556(16) 1.03291(10) 0.64513(7) 0.0154(3) Uani 1 1 d . . .
N2 N -0.13333(14) 0.79971(9) 0.19515(6) 0.0161(3) Uani 1 1 d . . .
O7 O 0.27626(13) 0.31956(7) 0.45810(5) 0.0182(3) Uani 1 1 d . . .
O5 O 0.34351(13) 0.82507(8) 0.16462(6) 0.0236(3) Uani 1 1 d . . .
C69 C 0.46000(17) 0.41887(10) 0.12314(7) 0.0163(4) Uani 1 1 d . . .
C100 C 0.14168(18) 1.08789(11) 0.62365(7) 0.0188(4) Uani 1 1 d . . .
H100 H 0.1923 1.1027 0.5999 0.023 Uiso 1 1 calc R . .
N4 N -0.07102(14) 0.72317(8) 0.24711(6) 0.0154(3) Uani 1 1 d . . .
C80 C 0.60408(16) 0.51172(10) 0.06815(7) 0.0152(3) Uani 1 1 d . . .
H80 H 0.5465 0.4745 0.0499 0.018 Uiso 1 1 calc R . .
C39 C 0.25258(18) 0.54638(10) 0.44304(8) 0.0197(4) Uani 1 1 d . . .
C33 C 0.22668(17) 0.27943(10) 0.25130(7) 0.0171(4) Uani 1 1 d . . .
O3 O -0.16212(14) 0.90318(9) 0.10216(6) 0.0281(4) Uani 1 1 d . . .
C78 C 0.73448(18) 0.61600(11) 0.06716(8) 0.0210(4) Uani 1 1 d . . .
H78 H 0.7665 0.6498 0.0496 0.025 Uiso 1 1 calc R . .
B2 B 0.27752(19) 0.99364(12) 0.62854(8) 0.0154(4) Uani 1 1 d . . .
C37 C 0.20945(18) 0.24968(11) 0.19263(7) 0.0194(4) Uani 1 1 d . . .
C104 C 0.08689(17) 1.01510(10) 0.68022(7) 0.0173(4) Uani 1 1 d . . .
H104 H 0.0979 0.9782 0.6959 0.021 Uiso 1 1 calc R . .
C35 C 0.26671(18) 0.47286(10) 0.41364(8) 0.0187(4) Uani 1 1 d . . .
C105 C 0.38366(17) 1.05323(10) 0.62252(7) 0.0160(3) Uani 1 1 d . . .
C36 C 0.18716(19) 0.15368(10) 0.23594(7) 0.0194(4) Uani 1 1 d . . .
C74 C 0.36167(18) 0.44672(10) 0.13869(8) 0.0188(4) Uani 1 1 d . . .
H74 H 0.3671 0.4864 0.1685 0.023 Uiso 1 1 calc R . .
C2 C -0.13614(17) 0.83595(10) 0.16010(7) 0.0168(4) Uani 1 1 d . . .
C17 C -0.20597(17) 0.79912(11) 0.23919(7) 0.0170(4) Uani 1 1 d . . .
H17A H -0.2864 0.7939 0.2270 0.020 Uiso 1 1 calc R . .
H17B H -0.1867 0.8439 0.2673 0.020 Uiso 1 1 calc R . .
B1 B 0.58632(19) 0.45590(12) 0.15109(8) 0.0165(4) Uani 1 1 d . . .
C52 C 0.36400(19) 0.09883(11) 0.46321(8) 0.0212(4) Uani 1 1 d . . .
H52A H 0.4410 0.1169 0.4549 0.025 Uiso 1 1 calc R . .
H52B H 0.3632 0.0496 0.4655 0.025 Uiso 1 1 calc R . .
C5 C -0.05933(18) 0.87396(11) 0.08705(8) 0.0206(4) Uani 1 1 d . . .
C63 C 0.57734(17) 0.49396(11) 0.21435(7) 0.0189(4) Uani 1 1 d . . .
C81 C 0.67204(19) 0.39711(11) 0.14656(8) 0.0210(4) Uani 1 1 d . . .
C106 C 0.46216(17) 1.03929(10) 0.58410(7) 0.0172(4) Uani 1 1 d . . .
H106 H 0.4514 0.9942 0.5592 0.021 Uiso 1 1 calc R . .
C93 C 0.31316(17) 0.95586(10) 0.67409(7) 0.0167(4) Uani 1 1 d . . .
C87 C 0.24854(17) 0.93411(11) 0.57128(7) 0.0181(4) Uani 1 1 d . . .
C34 C 0.26947(17) 0.43040(10) 0.44880(7) 0.0170(4) Uani 1 1 d . . .
C1 C -0.04698(17) 0.83152(10) 0.12601(7) 0.0164(3) Uani 1 1 d . . .
C88 C 0.18739(18) 0.94725(12) 0.52957(8) 0.0207(4) Uani 1 1 d . . .
H88 H 0.1603 0.9912 0.5352 0.025 Uiso 1 1 calc R . .
C7 C 0.15055(18) 0.62202(11) 0.25812(8) 0.0204(4) Uani 1 1 d . . .
C79 C 0.65134(17) 0.56070(10) 0.04189(7) 0.0172(4) Uani 1 1 d . . .
H79 H 0.6263 0.5560 0.0064 0.021 Uiso 1 1 calc R . .
C70 C 0.44450(18) 0.36020(11) 0.07877(7) 0.0192(4) Uani 1 1 d . . .
H70 H 0.5086 0.3392 0.0664 0.023 Uiso 1 1 calc R . .
C94 C 0.24378(18) 0.89687(11) 0.68303(8) 0.0206(4) Uani 1 1 d . . .
H94 H 0.1766 0.8776 0.6610 0.025 Uiso 1 1 calc R . .
C110 C 0.40513(18) 1.12106(11) 0.65778(8) 0.0207(4) Uani 1 1 d . . .
H110 H 0.3547 1.1331 0.6848 0.025 Uiso 1 1 calc R . .
C55 C 0.11120(18) 0.19355(12) 0.51070(8) 0.0223(4) Uani 1 1 d . . .
H55A H 0.1038 0.1459 0.5170 0.027 Uiso 1 1 calc R . .
H55B H 0.0460 0.2157 0.5255 0.027 Uiso 1 1 calc R . .
C24 C 0.42142(19) 0.74786(13) 0.04035(9) 0.0264(5) Uani 1 1 d . . .
H24A H 0.4586 0.7873 0.0698 0.032 Uiso 1 1 calc R . .
H24B H 0.4571 0.7527 0.0076 0.032 Uiso 1 1 calc R . .
C92 C 0.28825(19) 0.86890(12) 0.55951(8) 0.0237(4) Uani 1 1 d . . .
H92 H 0.3326 0.8579 0.5859 0.028 Uiso 1 1 calc R . .
C72 C 0.24457(19) 0.36076(11) 0.06880(8) 0.0213(4) Uani 1 1 d . . .
H72 H 0.1728 0.3415 0.0507 0.026 Uiso 1 1 calc R . .
C62 C 0.5346(2) 0.30505(12) 0.42500(9) 0.0269(5) Uani 1 1 d . . .
H62A H 0.6064 0.2964 0.4398 0.032 Uiso 1 1 calc R . .
H62B H 0.4996 0.3374 0.4531 0.032 Uiso 1 1 calc R . .
C98 C 0.41229(18) 0.97954(11) 0.70740(8) 0.0201(4) Uani 1 1 d . . .
H98 H 0.4631 1.0188 0.7029 0.024 Uiso 1 1 calc R . .
N9 N 0.24991(17) 0.34314(9) 0.28268(7) 0.0222(4) Uani 1 1 d . . .
C101 C 0.04808(18) 1.12149(11) 0.63537(8) 0.0211(4) Uani 1 1 d . . .
H101 H 0.0351 1.1576 0.6192 0.025 Uiso 1 1 calc R . .
C54 C 0.22065(17) 0.23834(11) 0.53896(7) 0.0191(4) Uani 1 1 d . . .
H54A H 0.2191 0.2886 0.5401 0.023 Uiso 1 1 calc R . .
H54B H 0.2255 0.2345 0.5757 0.023 Uiso 1 1 calc R . .
C89 C 0.16447(19) 0.89848(13) 0.48009(8) 0.0259(5) Uani 1 1 d . . .
H89 H 0.1229 0.9098 0.4530 0.031 Uiso 1 1 calc R . .
C102 C -0.02666(18) 1.10265(11) 0.67062(8) 0.0221(4) Uani 1 1 d . . .
H102 H -0.0904 1.1259 0.6793 0.027 Uiso 1 1 calc R . .
C108 C 0.57296(18) 1.15504(11) 0.61615(8) 0.0219(4) Uani 1 1 d . . .
H108 H 0.6361 1.1890 0.6140 0.026 Uiso 1 1 calc R . .
C73 C 0.25625(19) 0.41895(11) 0.11240(8) 0.0219(4) Uani 1 1 d . . .
H73 H 0.1919 0.4399 0.1244 0.026 Uiso 1 1 calc R . .
C15 C -0.0309(2) 0.68002(13) 0.35811(8) 0.0288(5) Uani 1 1 d . . .
H15A H -0.0267 0.6500 0.3823 0.043 Uiso 1 1 calc R . .
H15B H -0.1024 0.6989 0.3615 0.043 Uiso 1 1 calc R . .
H15C H 0.0324 0.7193 0.3669 0.043 Uiso 1 1 calc R . .
C53 C 0.33656(19) 0.14394(10) 0.51577(7) 0.0192(4) Uani 1 1 d . . .
H53A H 0.2664 0.1208 0.5272 0.023 Uiso 1 1 calc R . .
H53B H 0.3985 0.1478 0.5425 0.023 Uiso 1 1 calc R . .
C77 C 0.77020(19) 0.62111(12) 0.11883(8) 0.0234(4) Uani 1 1 d . . .
H77 H 0.8273 0.6588 0.1368 0.028 Uiso 1 1 calc R . .
N11 N 0.27262(17) 0.44011(9) 0.36367(7) 0.0225(4) Uani 1 1 d . . .
C57 C 0.3176(2) 0.05945(11) 0.36931(8) 0.0262(5) Uani 1 1 d . . .
H57A H 0.3952 0.0793 0.3645 0.039 Uiso 1 1 calc R . .
H57B H 0.2671 0.0630 0.3406 0.039 Uiso 1 1 calc R . .
H57C H 0.3144 0.0096 0.3691 0.039 Uiso 1 1 calc R . .
C58 C 0.42241(18) 0.26700(11) 0.53687(8) 0.0214(4) Uani 1 1 d . . .
H58A H 0.4151 0.3136 0.5318 0.032 Uiso 1 1 calc R . .
H58B H 0.4898 0.2511 0.5203 0.032 Uiso 1 1 calc R . .
H58C H 0.4295 0.2704 0.5747 0.032 Uiso 1 1 calc R . .
C82 C 0.78881(19) 0.41309(13) 0.14290(8) 0.0251(4) Uani 1 1 d . . .
H82 H 0.8191 0.4587 0.1396 0.030 Uiso 1 1 calc R . .
C90 C 0.2022(2) 0.83400(13) 0.47071(8) 0.0296(5) Uani 1 1 d . . .
H90 H 0.1854 0.8001 0.4375 0.036 Uiso 1 1 calc R . .
C68 C 0.5934(2) 0.45924(13) 0.25352(8) 0.0286(5) Uani 1 1 d . . .
H68 H 0.6097 0.4122 0.2433 0.034 Uiso 1 1 calc R . .
C31 C 0.3791(2) 0.82497(13) 0.21750(8) 0.0272(5) Uani 1 1 d . . .
H31A H 0.4572 0.8504 0.2271 0.033 Uiso 1 1 calc R . .
H31B H 0.3761 0.7759 0.2205 0.033 Uiso 1 1 calc R . .
C48 C 0.2770(2) 0.41095(11) 0.26945(8) 0.0306(5) Uani 1 1 d . . .
H48A H 0.2280 0.4118 0.2388 0.037 Uiso 1 1 calc R . .
H48B H 0.3569 0.4187 0.2606 0.037 Uiso 1 1 calc R . .
C30 C 0.2966(2) 0.86255(12) 0.25280(9) 0.0281(5) Uani 1 1 d . . .
H30A H 0.3345 0.8901 0.2873 0.034 Uiso 1 1 calc R . .
H30B H 0.2328 0.8283 0.2588 0.034 Uiso 1 1 calc R . .
C38 C 0.2604(2) 0.47283(10) 0.50437(8) 0.0215(4) Uani 1 1 d . . .
C13 C 0.2665(2) 0.65780(15) 0.28357(10) 0.0337(6) Uani 1 1 d . . .
H13A H 0.2596 0.7025 0.3092 0.051 Uiso 1 1 calc R . .
H13B H 0.3163 0.6673 0.2564 0.051 Uiso 1 1 calc R . .
H13C H 0.2986 0.6267 0.3016 0.051 Uiso 1 1 calc R . .
C76 C 0.72327(18) 0.57179(11) 0.14435(8) 0.0212(4) Uani 1 1 d . . .
H76 H 0.7499 0.5765 0.1796 0.025 Uiso 1 1 calc R . .
C97 C 0.4392(2) 0.94794(12) 0.74674(8) 0.0251(4) Uani 1 1 d . . .
H97 H 0.5075 0.9656 0.7681 0.030 Uiso 1 1 calc R . .
C10 C -0.0796(2) 0.82876(13) 0.03004(8) 0.0289(5) Uani 1 1 d . . .
H10A H -0.1432 0.7906 0.0275 0.043 Uiso 1 1 calc R . .
H10B H -0.0115 0.8083 0.0189 0.043 Uiso 1 1 calc R . .
H10C H -0.0970 0.8584 0.0071 0.043 Uiso 1 1 calc R . .
C40 C 0.0755(2) 0.11232(13) 0.24453(9) 0.0324(5) Uani 1 1 d . . .
H40A H 0.0158 0.1416 0.2459 0.049 Uiso 1 1 calc R . .
H40B H 0.0818 0.0992 0.2779 0.049 Uiso 1 1 calc R . .
H40C H 0.0568 0.0694 0.2154 0.049 Uiso 1 1 calc R . .
C64 C 0.55211(18) 0.56260(12) 0.23275(8) 0.0237(4) Uani 1 1 d . . .
H64 H 0.5388 0.5882 0.2078 0.028 Uiso 1 1 calc R . .
C96 C 0.3673(2) 0.89116(13) 0.75489(8) 0.0279(5) Uani 1 1 d . . .
H96 H 0.3849 0.8700 0.7821 0.034 Uiso 1 1 calc R . .
C47 C 0.3468(2) 0.60258(11) 0.43611(9) 0.0268(5) Uani 1 1 d . . .
H47A H 0.3382 0.6484 0.4598 0.040 Uiso 1 1 calc R . .
H47B H 0.3431 0.6057 0.3995 0.040 Uiso 1 1 calc R . .
H47C H 0.4199 0.5900 0.4445 0.040 Uiso 1 1 calc R . .
C71 C 0.33996(19) 0.33140(11) 0.05220(8) 0.0215(4) Uani 1 1 d . . .
H71 H 0.3338 0.2914 0.0225 0.026 Uiso 1 1 calc R . .
C27 C 0.4514(2) 0.67066(13) 0.14031(8) 0.0268(5) Uani 1 1 d . . .
H27A H 0.4078 0.6620 0.1697 0.040 Uiso 1 1 calc R . .
H27B H 0.4939 0.7188 0.1506 0.040 Uiso 1 1 calc R . .
H27C H 0.5041 0.6365 0.1314 0.040 Uiso 1 1 calc R . .
C95 C 0.2692(2) 0.86556(12) 0.72271(9) 0.0263(5) Uani 1 1 d . . .
H95 H 0.2189 0.8264 0.7277 0.032 Uiso 1 1 calc R . .
C49 C 0.2563(2) 0.46784(11) 0.31792(8) 0.0286(5) Uani 1 1 d . . .
H49A H 0.3101 0.5119 0.3210 0.034 Uiso 1 1 calc R . .
H49B H 0.1784 0.4785 0.3154 0.034 Uiso 1 1 calc R . .
C28 C 0.3128(2) 0.89434(12) 0.17044(9) 0.0296(5) Uani 1 1 d . . .
H28A H 0.2600 0.8942 0.1408 0.035 Uiso 1 1 calc R . .
H28B H 0.3807 0.9298 0.1714 0.035 Uiso 1 1 calc R . .
C107 C 0.55559(18) 1.08874(11) 0.58076(8) 0.0203(4) Uani 1 1 d . . .
H107 H 0.6072 1.0769 0.5542 0.024 Uiso 1 1 calc R . .
C50 C 0.07766(19) 0.11281(12) 0.42099(8) 0.0250(5) Uani 1 1 d . . .
H50A H 0.0698 0.1123 0.3833 0.030 Uiso 1 1 calc R . .
H50B H 0.0035 0.0927 0.4310 0.030 Uiso 1 1 calc R . .
C91 C 0.2650(2) 0.81940(13) 0.51042(9) 0.0292(5) Uani 1 1 d . . .
H91 H 0.2924 0.7755 0.5043 0.035 Uiso 1 1 calc R . .
C43 C 0.3186(2) 0.26074(12) 0.16579(9) 0.0283(5) Uani 1 1 d . . .
H43A H 0.3779 0.2429 0.1825 0.042 Uiso 1 1 calc R . .
H43B H 0.3414 0.3114 0.1691 0.042 Uiso 1 1 calc R . .
H43C H 0.3071 0.2351 0.1284 0.042 Uiso 1 1 calc R . .
C60 C 0.5365(2) 0.27291(13) 0.33042(10) 0.0350(6) Uani 1 1 d . . .
H60A H 0.6081 0.2662 0.3131 0.042 Uiso 1 1 calc R . .
H60B H 0.4802 0.2793 0.3045 0.042 Uiso 1 1 calc R . .
C25 C 0.0359(2) 0.60864(14) 0.06542(10) 0.0340(6) Uani 1 1 d . . .
H25A H -0.0057 0.5702 0.0372 0.051 Uiso 1 1 calc R . .
H25B H -0.0071 0.6482 0.0740 0.051 Uiso 1 1 calc R . .
H25C H 0.0465 0.5915 0.0968 0.051 Uiso 1 1 calc R . .
C26 C 0.2906(2) 0.82479(13) 0.03059(9) 0.0305(5) Uani 1 1 d . . .
H26A H 0.3353 0.8599 0.0599 0.046 Uiso 1 1 calc R . .
H26B H 0.2112 0.8318 0.0318 0.046 Uiso 1 1 calc R . .
H26C H 0.3193 0.8304 -0.0029 0.046 Uiso 1 1 calc R . .
C109 C 0.49695(19) 1.17126(11) 0.65481(8) 0.0229(4) Uani 1 1 d . . .
H109 H 0.5077 1.2167 0.6792 0.027 Uiso 1 1 calc R . .
C65 C 0.5456(2) 0.59520(14) 0.28617(8) 0.0290(5) Uani 1 1 d . . .
H65 H 0.5293 0.6422 0.2969 0.035 Uiso 1 1 calc R . .
C86 C 0.6341(2) 0.32854(12) 0.15096(9) 0.0280(5) Uani 1 1 d . . .
H86 H 0.5556 0.3149 0.1536 0.034 Uiso 1 1 calc R . .
C21 C 0.2195(2) 0.57684(13) 0.03710(11) 0.0348(6) Uani 1 1 d . . .
H21A H 0.2534 0.5751 0.0029 0.042 Uiso 1 1 calc R . .
H21B H 0.1724 0.5304 0.0341 0.042 Uiso 1 1 calc R . .
C11 C -0.2143(2) 0.95008(12) 0.19111(9) 0.0289(5) Uani 1 1 d . . .
H11A H -0.1368 0.9747 0.2012 0.043 Uiso 1 1 calc R . .
H11B H -0.2477 0.9372 0.2216 0.043 Uiso 1 1 calc R . .
H11C H -0.2593 0.9813 0.1791 0.043 Uiso 1 1 calc R . .
C20 C 0.1321(2) 0.66110(16) 0.00151(9) 0.0358(6) Uani 1 1 d . . .
H20A H 0.0754 0.6936 0.0087 0.043 Uiso 1 1 calc R . .
H20B H 0.1022 0.6215 -0.0294 0.043 Uiso 1 1 calc R . .
C103 C -0.00612(18) 1.04910(11) 0.69290(8) 0.0218(4) Uani 1 1 d . . .
H103 H -0.0563 1.0354 0.7172 0.026 Uiso 1 1 calc R . .
C9 C 0.0371(2) 0.93493(12) 0.09289(9) 0.0287(5) Uani 1 1 d . . .
H9A H 0.0200 0.9645 0.0699 0.043 Uiso 1 1 calc R . .
H9B H 0.1071 0.9161 0.0829 0.043 Uiso 1 1 calc R . .
H9C H 0.0465 0.9635 0.1296 0.043 Uiso 1 1 calc R . .
C16 C -0.1236(2) 0.57582(12) 0.28616(10) 0.0290(5) Uani 1 1 d . . .
H16A H -0.1166 0.5478 0.2501 0.044 Uiso 1 1 calc R . .
H16B H -0.1947 0.5951 0.2879 0.044 Uiso 1 1 calc R . .
H16C H -0.1230 0.5456 0.3104 0.044 Uiso 1 1 calc R . .
C51 C 0.1646(2) 0.06713(11) 0.42820(8) 0.0241(4) Uani 1 1 d . . .
H51A H 0.1622 0.0603 0.4642 0.029 Uiso 1 1 calc R . .
H51B H 0.1453 0.0200 0.4027 0.029 Uiso 1 1 calc R . .
C14 C 0.1557(2) 0.55271(13) 0.21703(9) 0.0333(6) Uani 1 1 d . . .
H14A H 0.1901 0.5209 0.2335 0.050 Uiso 1 1 calc R . .
H14B H 0.2014 0.5622 0.1885 0.050 Uiso 1 1 calc R . .
H14C H 0.0791 0.5305 0.2027 0.050 Uiso 1 1 calc R . .
C83 C 0.8626(2) 0.36498(14) 0.14389(10) 0.0330(5) Uani 1 1 d . . .
H83 H 0.9414 0.3784 0.1417 0.040 Uiso 1 1 calc R . .
C42 C 0.1142(2) 0.27597(13) 0.16828(9) 0.0300(5) Uani 1 1 d . . .
H42A H 0.1004 0.2500 0.1310 0.045 Uiso 1 1 calc R . .
H42B H 0.1351 0.3266 0.1712 0.045 Uiso 1 1 calc R . .
H42C H 0.0455 0.2683 0.1868 0.045 Uiso 1 1 calc R . .
C66 C 0.5629(2) 0.55906(15) 0.32342(8) 0.0342(6) Uani 1 1 d . . .
H66 H 0.5585 0.5808 0.3599 0.041 Uiso 1 1 calc R . .
C45 C 0.3592(2) 0.47540(13) 0.54189(9) 0.0335(6) Uani 1 1 d . . .
H45A H 0.4295 0.4926 0.5278 0.050 Uiso 1 1 calc R . .
H45B H 0.3620 0.4278 0.5460 0.050 Uiso 1 1 calc R . .
H45C H 0.3502 0.5074 0.5763 0.050 Uiso 1 1 calc R . .
C22 C 0.3121(2) 0.58934(12) 0.07953(10) 0.0304(5) Uani 1 1 d . . .
H22A H 0.2790 0.5786 0.1112 0.036 Uiso 1 1 calc R . .
H22B H 0.3664 0.5563 0.0673 0.036 Uiso 1 1 calc R . .
C41 C 0.2821(2) 0.10949(13) 0.23066(9) 0.0322(5) Uani 1 1 d . . .
H41A H 0.2635 0.0680 0.2004 0.048 Uiso 1 1 calc R . .
H41B H 0.2913 0.0940 0.2628 0.048 Uiso 1 1 calc R . .
H41C H 0.3526 0.1380 0.2253 0.048 Uiso 1 1 calc R . .
C61 C 0.5554(3) 0.33639(15) 0.37854(11) 0.0426(7) Uani 1 1 d . . .
H61A H 0.6335 0.3620 0.3813 0.051 Uiso 1 1 calc R . .
H61B H 0.5018 0.3695 0.3767 0.051 Uiso 1 1 calc R . .
C56 C 0.0320(2) 0.23111(14) 0.43791(9) 0.0289(5) Uani 1 1 d . . .
H56A H 0.0375 0.2292 0.4004 0.043 Uiso 1 1 calc R . .
H56B H 0.0535 0.2801 0.4591 0.043 Uiso 1 1 calc R . .
H56C H -0.0458 0.2136 0.4442 0.043 Uiso 1 1 calc R . .
C19 C 0.2403(2) 0.70014(14) -0.01177(9) 0.0333(5) Uani 1 1 d . . .
H19A H 0.2909 0.6657 -0.0267 0.040 Uiso 1 1 calc R . .
H19B H 0.2230 0.7243 -0.0390 0.040 Uiso 1 1 calc R . .
C67 C 0.5864(2) 0.49129(15) 0.30693(9) 0.0380(6) Uani 1 1 d . . .
H67 H 0.5980 0.4659 0.3322 0.046 Uiso 1 1 calc R . .
C29 C 0.2562(3) 0.91105(14) 0.22251(10) 0.0373(6) Uani 1 1 d . . .
H29A H 0.2792 0.9613 0.2420 0.045 Uiso 1 1 calc R . .
H29B H 0.1729 0.9014 0.2164 0.045 Uiso 1 1 calc R . .
C84 C 0.8214(2) 0.29819(15) 0.14800(10) 0.0380(6) Uani 1 1 d . . .
H84 H 0.8713 0.2651 0.1484 0.046 Uiso 1 1 calc R . .
C44 C 0.1487(2) 0.44961(14) 0.52602(11) 0.0366(6) Uani 1 1 d . . .
H44A H 0.1409 0.4825 0.5602 0.055 Uiso 1 1 calc R . .
H44B H 0.1473 0.4018 0.5305 0.055 Uiso 1 1 calc R . .
H44C H 0.0861 0.4495 0.5013 0.055 Uiso 1 1 calc R . .
C12 C -0.3321(2) 0.84522(14) 0.12839(11) 0.0338(5) Uani 1 1 d . . .
H12A H -0.3719 0.8740 0.1111 0.051 Uiso 1 1 calc R . .
H12B H -0.3727 0.8376 0.1588 0.051 Uiso 1 1 calc R . .
H12C H -0.3285 0.7995 0.1034 0.051 Uiso 1 1 calc R . .
C46 C 0.1377(2) 0.56453(14) 0.43039(10) 0.0322(5) Uani 1 1 d . . .
H46A H 0.0780 0.5276 0.4350 0.048 Uiso 1 1 calc R . .
H46B H 0.1330 0.5677 0.3938 0.048 Uiso 1 1 calc R . .
H46C H 0.1282 0.6101 0.4542 0.048 Uiso 1 1 calc R . .
C85 C 0.7062(3) 0.27957(14) 0.15163(11) 0.0384(6) Uani 1 1 d . . .
H85 H 0.6767 0.2336 0.1545 0.046 Uiso 1 1 calc R . .
C23 C 0.4400(2) 0.67891(13) 0.05030(9) 0.0262(5) Uani 1 1 d . . .
H23A H 0.4178 0.6403 0.0178 0.031 Uiso 1 1 calc R . .
H23B H 0.5215 0.6808 0.0590 0.031 Uiso 1 1 calc R . .
O11 O 0.3323(3) 0.01305(17) 0.08348(14) 0.0931(10) Uani 1 1 d . . .
C111 C 0.4446(5) 0.0378(4) 0.0907(3) 0.123(2) Uani 1 1 d . . .
H11D H 0.4874 0.0017 0.0703 0.148 Uiso 1 1 calc R . .
H11E H 0.4694 0.0482 0.1284 0.148 Uiso 1 1 calc R . .
C112 C 0.4678(5) 0.1054(4) 0.0719(4) 0.167(4) Uani 1 1 d . . .
H11F H 0.4882 0.1476 0.1022 0.201 Uiso 1 1 calc R . .
H11G H 0.5302 0.1030 0.0478 0.201 Uiso 1 1 calc R . .
C113 C 0.3612(5) 0.1087(2) 0.0441(2) 0.0912(16) Uani 1 1 d . . .
H11H H 0.3602 0.0858 0.0059 0.109 Uiso 1 1 calc R . .
H11I H 0.3475 0.1581 0.0494 0.109 Uiso 1 1 calc R . .
C114 C 0.2759(4) 0.0673(2) 0.07119(18) 0.0787(13) Uani 1 1 d . . .
H11J H 0.2533 0.0988 0.1038 0.094 Uiso 1 1 calc R . .
H11K H 0.2075 0.0458 0.0475 0.094 Uiso 1 1 calc R . .
O12 O 0.9313(8) 0.4284(2) 0.3461(2) 0.121(4) Uani 0.637(7) 1 d P A 1
C117 C 0.9504(6) 0.3772(3) 0.3723(3) 0.062(2) Uani 0.637(7) 1 d P A 1
H11L H 1.0307 0.3853 0.3854 0.074 Uiso 0.637(7) 1 calc PR A 1
H11M H 0.9032 0.3808 0.4030 0.074 Uiso 0.637(7) 1 calc PR A 1
C119 C 0.9261(8) 0.3909(3) 0.2934(3) 0.081(3) Uani 0.637(7) 1 d P A 1
H11N H 0.8749 0.4102 0.2726 0.097 Uiso 0.637(7) 1 calc PR A 1
H11O H 1.0022 0.3964 0.2797 0.097 Uiso 0.637(7) 1 calc PR A 1
O12A O 0.8167(8) 0.4034(5) 0.3521(3) 0.065(3) Uani 0.363(7) 1 d P A 2
C17A C 0.8767(14) 0.3626(7) 0.3776(4) 0.064(4) Uani 0.363(7) 1 d P A 2
H17C H 0.8249 0.3384 0.3984 0.077 Uiso 0.363(7) 1 calc PR A 2
H17D H 0.9383 0.3940 0.4019 0.077 Uiso 0.363(7) 1 calc PR A 2
C19A C 0.8357(8) 0.3810(4) 0.2984(3) 0.034(2) Uani 0.363(7) 1 d P A 2
H19C H 0.7624 0.3690 0.2774 0.041 Uiso 0.363(7) 1 calc PR A 2
H19D H 0.8818 0.4202 0.2877 0.041 Uiso 0.363(7) 1 calc PR A 2
C116 C 0.9236(6) 0.3106(3) 0.3378(2) 0.123(2) Uani 1 1 d . . .
H11R H 0.8609 0.2818 0.3503 0.147 Uiso 1 1 calc R A 1
H11S H 0.9898 0.2854 0.3338 0.147 Uiso 1 1 calc R A 1
C118 C 0.8895(8) 0.3242(3) 0.28801(19) 0.140(3) Uani 1 1 d . A .
H11P H 0.9239 0.2945 0.2582 0.169 Uiso 1 1 calc R B 1
H11Q H 0.8062 0.3141 0.2816 0.169 Uiso 1 1 calc R B 1
O13 O 0.8739(4) 0.1044(2) 0.13044(16) 0.1265(15) Uani 1 1 d . . .
C120 C 0.7550(4) 0.0877(3) 0.10671(18) 0.0798(13) Uani 1 1 d . . .
H12F H 0.7050 0.0595 0.1257 0.096 Uiso 1 1 calc R . .
H12G H 0.7238 0.1313 0.1064 0.096 Uiso 1 1 calc R . .
C121 C 0.7700(7) 0.0478(3) 0.0550(3) 0.145(3) Uani 1 1 d . . .
H12D H 0.7180 0.0591 0.0296 0.173 Uiso 1 1 calc R . .
H12E H 0.7511 -0.0033 0.0528 0.173 Uiso 1 1 calc R . .
C123 C 0.8911(6) 0.0638(2) 0.04035(14) 0.0935(18) Uani 1 1 d . . .
H12H H 0.9272 0.0206 0.0327 0.112 Uiso 1 1 calc R . .
H12I H 0.8937 0.0830 0.0091 0.112 Uiso 1 1 calc R . .
C122 C 0.9435(4) 0.1132(2) 0.08400(14) 0.0725(12) Uani 1 1 d . . .
H12J H 0.9458 0.1615 0.0795 0.087 Uiso 1 1 calc R . .
H12K H 1.0219 0.1052 0.0899 0.087 Uiso 1 1 calc R . .

loop_
_atom_site_aniso_label
_atom_site_aniso_U_11
_atom_site_aniso_U_22
_atom_site_aniso_U_33
_atom_site_aniso_U_23
_atom_site_aniso_U_13
_atom_site_aniso_U_12
Zn1 0.01691(11) 0.01874(11) 0.01406(9) 0.00319(8) 0.00487(8) 0.00535(8)
Zn2 0.01682(11) 0.01391(10) 0.01042(9) 0.00457(7) 0.00257(7) 0.00113(8)
Ni1 0.01390(12) 0.01445(11) 0.01194(10) 0.00323(8) 0.00286(8) 0.00368(9)
Ni2 0.02727(15) 0.01341(11) 0.01171(10) 0.00494(8) 0.00137(9) 0.00144(10)
N12 0.0170(8) 0.0257(9) 0.0145(7) 0.0055(6) 0.0012(6) -0.0008(7)
O4 0.0254(8) 0.0299(8) 0.0205(7) 0.0142(6) 0.0087(6) 0.0132(6)
O8 0.0392(9) 0.0194(7) 0.0115(6) 0.0063(5) -0.0019(6) -0.0021(6)
C32 0.0182(9) 0.0155(8) 0.0136(7) 0.0058(6) 0.0032(6) 0.0018(7)
N14 0.0175(8) 0.0151(7) 0.0136(7) 0.0051(6) 0.0012(6) 0.0015(6)
O9 0.0498(11) 0.0160(7) 0.0183(7) 0.0027(5) 0.0023(7) 0.0091(7)
O1 0.0177(7) 0.0253(7) 0.0173(6) 0.0067(5) 0.0082(5) 0.0077(6)
N8 0.0181(8) 0.0152(7) 0.0130(6) 0.0068(6) 0.0029(6) 0.0010(6)
C59 0.0236(11) 0.0281(11) 0.0189(9) 0.0042(8) 0.0062(8) 0.0013(9)
N6 0.0264(10) 0.0265(9) 0.0169(7) 0.0067(7) 0.0056(7) 0.0080(7)
C8 0.0195(10) 0.0195(9) 0.0149(8) 0.0065(7) 0.0044(7) 0.0071(7)
C75 0.0147(9) 0.0194(9) 0.0119(7) 0.0026(6) 0.0021(6) 0.0050(7)
N5 0.0220(10) 0.0259(9) 0.0223(8) -0.0029(7) 0.0047(7) 0.0031(7)
C18 0.0143(9) 0.0189(9) 0.0182(8) 0.0057(7) 0.0042(7) 0.0031(7)
N1 0.0157(8) 0.0174(7) 0.0139(7) 0.0037(6) 0.0045(6) 0.0040(6)
N7 0.0198(9) 0.0213(8) 0.0195(8) 0.0055(6) 0.0076(6) 0.0065(7)
N3 0.0157(8) 0.0162(7) 0.0133(7) 0.0025(6) 0.0044(6) 0.0037(6)
O10 0.0230(8) 0.0230(7) 0.0173(6) 0.0028(5) 0.0055(6) -0.0017(6)
O2 0.0181(7) 0.0249(7) 0.0191(6) 0.0084(6) 0.0088(5) 0.0092(6)
C6 0.0173(10) 0.0233(9) 0.0179(8) 0.0078(7) 0.0033(7) 0.0066(8)
O6 0.0252(8) 0.0144(6) 0.0126(6) 0.0072(5) 0.0006(5) 0.0010(5)
C3 0.0179(9) 0.0160(8) 0.0145(8) 0.0036(6) 0.0031(7) 0.0051(7)
N13 0.0271(9) 0.0158(7) 0.0130(7) 0.0045(6) 0.0024(6) 0.0015(7)
C4 0.0189(10) 0.0159(8) 0.0131(7) 0.0028(6) 0.0015(7) 0.0016(7)
N10 0.0209(9) 0.0150(7) 0.0136(7) 0.0055(6) 0.0021(6) 0.0025(6)
C99 0.0146(9) 0.0194(9) 0.0107(7) 0.0028(6) 0.0010(6) -0.0007(7)
N2 0.0168(8) 0.0177(7) 0.0143(7) 0.0038(6) 0.0036(6) 0.0043(6)
O7 0.0271(8) 0.0159(6) 0.0136(6) 0.0066(5) 0.0031(5) 0.0050(6)
O5 0.0288(9) 0.0241(7) 0.0158(6) 0.0010(6) 0.0017(6) 0.0048(6)
C69 0.0185(10) 0.0189(9) 0.0134(7) 0.0080(7) 0.0028(7) 0.0018(7)
C100 0.0205(10) 0.0229(9) 0.0133(8) 0.0057(7) 0.0015(7) 0.0025(8)
N4 0.0161(8) 0.0159(7) 0.0146(7) 0.0037(6) 0.0052(6) 0.0033(6)
C80 0.0150(9) 0.0175(8) 0.0119(7) 0.0020(6) 0.0005(6) 0.0023(7)
C39 0.0232(11) 0.0168(9) 0.0191(9) 0.0037(7) -0.0016(7) 0.0054(8)
C33 0.0210(10) 0.0181(9) 0.0134(8) 0.0067(7) 0.0016(7) 0.0023(7)
O3 0.0300(9) 0.0403(9) 0.0254(7) 0.0196(7) 0.0121(6) 0.0203(7)
C78 0.0217(10) 0.0221(9) 0.0185(9) 0.0061(7) 0.0045(7) -0.0008(8)
B2 0.0146(10) 0.0185(10) 0.0132(8) 0.0045(7) 0.0015(7) 0.0020(8)
C37 0.0267(11) 0.0191(9) 0.0131(8) 0.0070(7) 0.0014(7) 0.0012(8)
C104 0.0184(10) 0.0172(8) 0.0153(8) 0.0039(7) 0.0026(7) -0.0003(7)
C35 0.0208(10) 0.0157(8) 0.0194(8) 0.0052(7) -0.0009(7) 0.0020(7)
C105 0.0163(9) 0.0191(9) 0.0130(7) 0.0056(7) 0.0013(6) 0.0016(7)
C36 0.0290(11) 0.0176(9) 0.0116(7) 0.0052(7) 0.0006(7) 0.0011(8)
C74 0.0216(10) 0.0173(9) 0.0177(8) 0.0051(7) 0.0018(7) 0.0025(7)
C2 0.0169(9) 0.0179(9) 0.0148(8) 0.0028(7) 0.0007(7) 0.0037(7)
C17 0.0156(9) 0.0211(9) 0.0159(8) 0.0060(7) 0.0048(7) 0.0060(7)
B1 0.0176(11) 0.0208(10) 0.0114(8) 0.0050(7) 0.0013(7) 0.0027(8)
C52 0.0302(12) 0.0186(9) 0.0171(8) 0.0075(7) 0.0026(8) 0.0064(8)
C5 0.0234(11) 0.0240(10) 0.0171(8) 0.0077(7) 0.0055(7) 0.0084(8)
C63 0.0166(10) 0.0275(10) 0.0123(8) 0.0054(7) 0.0011(7) 0.0019(8)
C81 0.0239(11) 0.0259(10) 0.0147(8) 0.0060(7) 0.0004(7) 0.0077(8)
C106 0.0173(10) 0.0165(8) 0.0179(8) 0.0049(7) 0.0034(7) 0.0023(7)
C93 0.0175(10) 0.0196(9) 0.0134(8) 0.0038(7) 0.0044(7) 0.0048(7)
C87 0.0142(9) 0.0229(9) 0.0156(8) 0.0046(7) 0.0050(7) -0.0024(7)
C34 0.0196(10) 0.0155(8) 0.0160(8) 0.0038(7) 0.0008(7) 0.0032(7)
C1 0.0181(10) 0.0185(9) 0.0130(7) 0.0037(6) 0.0022(7) 0.0046(7)
C88 0.0185(10) 0.0264(10) 0.0154(8) 0.0052(7) 0.0029(7) -0.0028(8)
C7 0.0220(10) 0.0245(10) 0.0191(9) 0.0093(8) 0.0060(7) 0.0110(8)
C79 0.0180(10) 0.0202(9) 0.0131(8) 0.0035(7) 0.0015(7) 0.0034(7)
C70 0.0224(10) 0.0211(9) 0.0149(8) 0.0061(7) 0.0051(7) 0.0029(8)
C94 0.0210(10) 0.0211(9) 0.0213(9) 0.0076(7) 0.0047(7) 0.0038(8)
C110 0.0188(10) 0.0247(10) 0.0156(8) 0.0021(7) 0.0036(7) -0.0006(8)
C55 0.0201(10) 0.0310(11) 0.0146(8) 0.0055(8) 0.0065(7) 0.0000(8)
C24 0.0241(11) 0.0315(12) 0.0260(10) 0.0101(9) 0.0108(8) 0.0062(9)
C92 0.0206(11) 0.0252(10) 0.0217(9) 0.0000(8) 0.0027(8) 0.0027(8)
C72 0.0221(11) 0.0237(10) 0.0173(8) 0.0071(7) -0.0018(7) -0.0019(8)
C62 0.0252(12) 0.0270(11) 0.0226(10) 0.0011(8) 0.0028(8) -0.0055(9)
C98 0.0219(10) 0.0213(9) 0.0170(8) 0.0033(7) 0.0019(7) 0.0056(8)
N9 0.0359(11) 0.0171(8) 0.0152(7) 0.0082(6) 0.0015(7) 0.0017(7)
C101 0.0221(11) 0.0215(9) 0.0186(9) 0.0034(7) -0.0032(7) 0.0040(8)
C54 0.0224(10) 0.0223(9) 0.0119(8) 0.0034(7) 0.0044(7) 0.0028(8)
C89 0.0198(11) 0.0384(12) 0.0143(8) 0.0040(8) 0.0013(7) -0.0076(9)
C102 0.0160(10) 0.0242(10) 0.0229(9) -0.0001(8) 0.0008(7) 0.0040(8)
C108 0.0174(10) 0.0246(10) 0.0237(9) 0.0094(8) 0.0005(8) -0.0022(8)
C73 0.0201(10) 0.0239(10) 0.0231(9) 0.0085(8) 0.0016(8) 0.0039(8)
C15 0.0407(14) 0.0354(12) 0.0149(9) 0.0070(8) 0.0068(9) 0.0191(11)
C53 0.0288(11) 0.0160(8) 0.0141(8) 0.0064(7) 0.0007(7) 0.0032(8)
C77 0.0227(11) 0.0249(10) 0.0175(9) 0.0015(8) -0.0013(8) -0.0053(8)
N11 0.0361(11) 0.0146(7) 0.0167(7) 0.0057(6) -0.0014(7) 0.0009(7)
C57 0.0450(14) 0.0197(10) 0.0151(8) 0.0047(7) 0.0066(9) 0.0077(9)
C58 0.0218(11) 0.0215(9) 0.0182(9) 0.0036(7) -0.0030(7) -0.0017(8)
C82 0.0239(11) 0.0311(11) 0.0192(9) 0.0028(8) -0.0018(8) 0.0081(9)
C90 0.0227(11) 0.0372(13) 0.0180(9) -0.0048(9) 0.0066(8) -0.0102(9)
C68 0.0394(14) 0.0322(12) 0.0152(9) 0.0103(8) 0.0009(8) 0.0019(10)
C31 0.0292(12) 0.0308(11) 0.0198(9) 0.0015(8) -0.0017(8) 0.0085(9)
C48 0.0574(17) 0.0182(10) 0.0175(9) 0.0099(8) 0.0007(10) 0.0005(10)
C30 0.0336(13) 0.0277(11) 0.0202(9) 0.0008(8) 0.0071(9) 0.0043(9)
C38 0.0323(12) 0.0153(9) 0.0174(8) 0.0039(7) 0.0041(8) 0.0057(8)
C13 0.0238(12) 0.0520(16) 0.0341(12) 0.0247(12) 0.0009(9) 0.0100(11)
C76 0.0200(10) 0.0272(10) 0.0132(8) 0.0028(7) -0.0021(7) -0.0023(8)
C97 0.0280(12) 0.0302(11) 0.0183(9) 0.0052(8) -0.0012(8) 0.0115(9)
C10 0.0330(13) 0.0373(13) 0.0166(9) 0.0060(9) -0.0003(8) 0.0088(10)
C40 0.0413(15) 0.0302(12) 0.0202(10) 0.0077(9) -0.0022(9) -0.0131(10)
C64 0.0208(11) 0.0351(12) 0.0158(8) 0.0046(8) 0.0000(7) 0.0100(9)
C96 0.0394(14) 0.0318(12) 0.0190(9) 0.0117(9) 0.0059(9) 0.0166(10)
C47 0.0304(12) 0.0185(10) 0.0281(11) 0.0034(8) -0.0016(9) -0.0016(9)
C71 0.0277(11) 0.0211(9) 0.0146(8) 0.0053(7) 0.0020(7) -0.0009(8)
C27 0.0274(12) 0.0348(12) 0.0221(10) 0.0083(9) 0.0050(8) 0.0157(10)
C95 0.0321(13) 0.0246(10) 0.0278(10) 0.0141(9) 0.0107(9) 0.0087(9)
C49 0.0505(15) 0.0175(9) 0.0187(9) 0.0085(8) -0.0043(9) 0.0028(9)
C28 0.0419(14) 0.0196(10) 0.0252(10) 0.0049(8) -0.0007(10) 0.0011(9)
C107 0.0176(10) 0.0237(10) 0.0214(9) 0.0082(8) 0.0063(7) 0.0042(8)
C50 0.0225(11) 0.0312(11) 0.0171(9) 0.0068(8) -0.0004(8) -0.0103(9)
C91 0.0274(12) 0.0271(11) 0.0260(10) -0.0050(9) 0.0085(9) 0.0022(9)
C43 0.0381(14) 0.0280(11) 0.0227(10) 0.0117(9) 0.0121(9) 0.0072(10)
C60 0.0422(15) 0.0339(13) 0.0271(11) 0.0086(10) 0.0126(10) -0.0030(11)
C25 0.0256(13) 0.0331(13) 0.0337(12) -0.0033(10) 0.0077(10) -0.0056(10)
C26 0.0361(14) 0.0341(12) 0.0286(11) 0.0154(10) 0.0144(10) 0.0144(10)
C109 0.0237(11) 0.0219(10) 0.0190(9) 0.0017(7) -0.0013(8) -0.0021(8)
C65 0.0243(12) 0.0409(13) 0.0185(9) -0.0013(9) 0.0026(8) 0.0110(10)
C86 0.0285(12) 0.0278(11) 0.0314(11) 0.0121(9) 0.0007(9) 0.0085(9)
C21 0.0322(14) 0.0242(11) 0.0405(14) -0.0042(10) 0.0094(11) 0.0021(10)
C11 0.0404(14) 0.0248(11) 0.0248(10) 0.0061(9) 0.0066(9) 0.0162(10)
C20 0.0263(13) 0.0550(17) 0.0197(10) 0.0004(10) -0.0010(9) 0.0032(11)
C103 0.0183(10) 0.0233(10) 0.0209(9) 0.0027(8) 0.0056(7) -0.0008(8)
C9 0.0304(13) 0.0280(11) 0.0303(11) 0.0123(9) 0.0049(9) 0.0041(9)
C16 0.0276(12) 0.0271(11) 0.0351(12) 0.0168(10) -0.0004(9) -0.0020(9)
C51 0.0332(12) 0.0196(9) 0.0162(8) 0.0055(7) 0.0012(8) -0.0086(8)
C14 0.0568(17) 0.0267(11) 0.0246(10) 0.0109(9) 0.0151(11) 0.0239(11)
C83 0.0250(12) 0.0435(14) 0.0295(11) 0.0034(10) -0.0064(9) 0.0150(11)
C42 0.0350(14) 0.0331(12) 0.0241(10) 0.0120(9) -0.0058(9) 0.0055(10)
C66 0.0330(13) 0.0543(16) 0.0122(9) 0.0044(10) 0.0047(8) 0.0045(12)
C45 0.0523(17) 0.0240(11) 0.0210(10) 0.0008(8) -0.0110(10) 0.0067(11)
C22 0.0338(13) 0.0193(10) 0.0389(13) 0.0061(9) 0.0115(10) 0.0080(9)
C41 0.0541(16) 0.0274(11) 0.0171(9) 0.0032(8) 0.0026(10) 0.0177(11)
C61 0.0520(18) 0.0324(13) 0.0384(14) 0.0075(11) 0.0086(13) -0.0070(12)
C56 0.0198(11) 0.0443(14) 0.0245(10) 0.0106(10) 0.0016(8) 0.0083(10)
C19 0.0379(14) 0.0428(14) 0.0176(10) 0.0047(9) 0.0022(9) 0.0073(11)
C67 0.0514(17) 0.0481(16) 0.0148(9) 0.0131(10) 0.0016(10) 0.0001(13)
C29 0.0450(16) 0.0318(13) 0.0332(13) -0.0005(10) 0.0035(11) 0.0166(12)
C84 0.0395(15) 0.0427(15) 0.0331(13) 0.0039(11) -0.0083(11) 0.0238(12)
C44 0.0443(16) 0.0297(12) 0.0371(13) 0.0074(10) 0.0215(11) 0.0095(11)
C12 0.0217(12) 0.0395(14) 0.0433(14) 0.0192(11) -0.0074(10) 0.0017(10)
C46 0.0269(13) 0.0334(13) 0.0384(13) 0.0097(10) 0.0012(10) 0.0117(10)
C85 0.0459(17) 0.0300(13) 0.0428(14) 0.0131(11) -0.0071(12) 0.0130(11)
C23 0.0215(11) 0.0361(12) 0.0243(10) 0.0117(9) 0.0089(8) 0.0070(9)
O11 0.105(3) 0.067(2) 0.109(3) 0.0250(18) 0.019(2) 0.0114(18)
C111 0.071(4) 0.183(7) 0.124(5) 0.082(5) 0.007(3) -0.030(4)
C112 0.056(4) 0.119(5) 0.319(12) 0.057(7) 0.005(5) -0.009(3)
C113 0.122(4) 0.059(3) 0.090(3) 0.014(2) 0.041(3) 0.010(3)
C114 0.094(3) 0.063(3) 0.074(3) 0.009(2) 0.026(2) 0.009(2)
O12 0.234(10) 0.044(3) 0.080(4) 0.011(2) -0.045(5) 0.029(4)
C117 0.058(4) 0.051(3) 0.071(4) 0.027(3) -0.036(3) -0.020(3)
C119 0.114(7) 0.053(4) 0.061(4) 0.012(3) 0.013(4) -0.032(4)
O12A 0.079(6) 0.076(5) 0.049(4) 0.014(4) 0.012(4) 0.047(5)
C17A 0.108(11) 0.064(7) 0.035(4) 0.019(5) 0.009(6) 0.051(8)
C19A 0.045(5) 0.031(4) 0.033(4) 0.013(3) 0.001(3) 0.015(3)
C116 0.203(7) 0.102(4) 0.074(3) 0.036(3) -0.043(4) 0.045(4)
C118 0.263(9) 0.122(5) 0.047(3) 0.035(3) 0.006(4) 0.042(6)
O13 0.151(4) 0.135(3) 0.102(3) 0.063(3) -0.017(3) -0.006(3)
C120 0.083(3) 0.085(3) 0.073(3) 0.031(2) -0.029(2) 0.007(2)
C121 0.218(8) 0.078(4) 0.118(5) 0.045(3) -0.104(5) -0.055(4)
C123 0.194(6) 0.050(2) 0.0287(16) 0.0095(15) -0.003(2) -0.001(3)
C122 0.119(4) 0.052(2) 0.050(2) 0.0215(17) 0.013(2) 0.009(2)

loop_
_atom_type_symbol
_atom_type_description
_atom_type_scat_dispersion_real
_atom_type_scat_dispersion_imag
_atom_type_scat_source
C C 0.0033 0.0016 'International Tables Vol C Tables 4.2.6.8 and 6.1.1.4'
H H 0.0000 0.0000 'International Tables Vol C Tables 4.2.6.8 and 6.1.1.4'
B B 0.0013 0.0007 'International Tables Vol C Tables 4.2.6.8 and 6.1.1.4'
N N 0.0061 0.0033 'International Tables Vol C Tables 4.2.6.8 and 6.1.1.4'
O O 0.0106 0.0060 'International Tables Vol C Tables 4.2.6.8 and 6.1.1.4'
Ni Ni 0.3393 1.1124 'International Tables Vol C Tables 4.2.6.8 and 6.1.1.4'
Zn Zn 0.2839 1.4301 'International Tables Vol C Tables 4.2.6.8 and 6.1.1.4'

loop_
_geom_angle_atom_site_label_1
_geom_angle_atom_site_label_2
_geom_angle_atom_site_label_3
_geom_angle
O1 Zn1 O2 104.23(6)
O1 Zn1 N5 94.64(7)
O2 Zn1 N5 97.42(7)
O1 Zn1 N7 166.83(6)
O2 Zn1 N7 88.71(6)
N5 Zn1 N7 81.05(7)
O1 Zn1 N6 86.88(6)
O2 Zn1 N6 168.88(6)
N5 Zn1 N6 81.25(7)
N7 Zn1 N6 80.17(6)
O1 Zn1 O5 88.94(6)
O2 Zn1 O5 87.18(6)
N5 Zn1 O5 173.28(6)
N7 Zn1 O5 94.22(6)
N6 Zn1 O5 93.29(6)
O6 Zn2 O7 104.33(5)
O6 Zn2 N12 92.49(6)
O7 Zn2 N12 92.66(6)
O6 Zn2 N14 168.47(6)
O7 Zn2 N14 85.64(6)
N12 Zn2 N14 81.11(6)
O6 Zn2 N13 89.78(6)
O7 Zn2 N13 165.11(6)
N12 Zn2 N13 81.82(7)
N14 Zn2 N13 79.86(6)
O6 Zn2 O10 87.43(6)
O7 Zn2 O10 89.67(6)
N12 Zn2 O10 177.61(6)
N14 Zn2 O10 98.55(6)
N13 Zn2 O10 95.79(6)
N2 Ni1 N4 83.77(7)
N2 Ni1 N3 169.77(7)
N4 Ni1 N3 86.08(7)
N2 Ni1 N1 85.67(7)
N4 Ni1 N1 169.39(7)
N3 Ni1 N1 104.45(7)
N9 Ni2 N11 83.51(8)
N9 Ni2 N10 168.99(7)
N11 Ni2 N10 85.78(7)
N9 Ni2 N8 85.54(7)
N11 Ni2 N8 168.12(7)
N10 Ni2 N8 104.92(7)
C50 N12 C56 109.70(17)
C50 N12 C55 113.25(16)
C56 N12 C55 111.00(17)
C50 N12 Zn2 102.01(13)
C56 N12 Zn2 110.43(13)
C55 N12 Zn2 110.13(12)
C8 O4 C7 113.80(14)
C37 O8 C36 114.09(14)
N8 C32 C33 115.06(17)
N8 C32 C36 134.36(17)
C33 C32 C36 110.55(16)
C58 N14 C54 109.51(15)
C58 N14 C53 109.76(16)
C54 N14 C53 111.69(15)
C58 N14 Zn2 113.68(12)
C54 N14 Zn2 102.02(11)
C53 N14 Zn2 110.02(11)
C38 O9 C39 113.91(15)
N1 O1 Zn1 123.99(11)
C32 N8 O6 117.21(15)
C32 N8 Ni2 110.69(12)
O6 N8 Ni2 131.77(12)
O10 C59 C60 105.92(18)
C26 N6 C19 109.49(19)
C26 N6 C24 107.89(18)
C19 N6 C24 112.22(18)
C26 N6 Zn1 116.32(13)
C19 N6 Zn1 108.22(14)
C24 N6 Zn1 102.62(12)
O4 C8 C4 102.99(15)
O4 C8 C15 107.05(16)
C4 C8 C15 113.21(17)
O4 C8 C16 109.33(17)
C4 C8 C16 112.67(17)
C15 C8 C16 111.07(18)
C80 C75 C76 114.76(17)
C80 C75 B1 123.37(17)
C76 C75 B1 121.83(16)
C25 N5 C21 112.7(2)
C25 N5 C20 110.1(2)
C21 N5 C20 111.68(19)
C25 N5 Zn1 109.80(13)
C21 N5 Zn1 109.77(14)
C20 N5 Zn1 102.33(14)
N4 C18 C17 106.72(15)
C1 N1 O1 117.67(15)
C1 N1 Ni1 110.63(12)
O1 N1 Ni1 131.58(13)
C27 N7 C22 108.00(18)
C27 N7 C23 109.37(17)
C22 N7 C23 111.70(17)
C27 N7 Zn1 116.15(13)
C22 N7 Zn1 101.89(13)
C23 N7 Zn1 109.56(13)
C3 N3 O2 117.49(16)
C3 N3 Ni1 110.38(13)
O2 N3 Ni1 132.07(12)
C62 O10 C59 105.83(15)
C62 O10 Zn2 125.01(13)
C59 O10 Zn2 123.21(12)
N3 O2 Zn1 123.25(11)
O3 C6 C2 102.90(15)
O3 C6 C12 107.44(17)
C2 C6 C12 112.96(18)
O3 C6 C11 108.89(17)
C2 C6 C11 112.91(17)
C12 C6 C11 111.20(19)
N8 O6 Zn2 120.81(11)
N3 C3 C4 115.86(17)
N3 C3 C7 133.07(18)
C4 C3 C7 110.93(16)
C57 N13 C52 109.22(17)
C57 N13 C51 109.17(16)
C52 N13 C51 112.15(15)
C57 N13 Zn2 116.05(12)
C52 N13 Zn2 103.41(12)
C51 N13 Zn2 106.81(13)
N4 C4 C3 115.15(17)
N4 C4 C8 135.67(18)
C3 C4 C8 109.16(17)
C34 N10 O7 118.21(15)
C34 N10 Ni2 110.68(12)
O7 N10 Ni2 131.11(12)
C104 C99 C100 114.39(18)
C104 C99 B2 124.65(17)
C100 C99 B2 120.96(16)
C2 N2 C17 128.40(17)
C2 N2 Ni1 112.99(13)
C17 N2 Ni1 118.05(12)
N10 O7 Zn2 122.38(11)
C28 O5 C31 104.19(16)
C28 O5 Zn1 119.79(13)
C31 O5 Zn1 121.48(13)
C74 C69 C70 114.85(18)
C74 C69 B1 122.84(17)
C70 C69 B1 122.10(18)
C101 C100 C99 123.27(18)
C4 N4 C18 128.50(16)
C4 N4 Ni1 112.36(13)
C18 N4 Ni1 117.86(12)
C79 C80 C75 122.84(18)
O9 C39 C35 102.54(15)
O9 C39 C47 107.40(17)
C35 C39 C47 113.42(18)
O9 C39 C46 109.77(18)
C35 C39 C46 112.56(18)
C47 C39 C46 110.68(18)
N9 C33 C32 115.69(17)
N9 C33 C37 134.50(17)
C32 C33 C37 109.80(17)
C6 O3 C5 114.53(15)
C79 C78 C77 118.56(19)
C93 B2 C105 109.29(16)
C93 B2 C87 110.20(16)
C105 B2 C87 108.56(15)
C93 B2 C99 110.27(15)
C105 B2 C99 109.08(16)
C87 B2 C99 109.41(16)
O8 C37 C33 102.51(14)
O8 C37 C42 107.01(17)
C33 C37 C42 113.33(18)
O8 C37 C43 110.01(17)
C33 C37 C43 111.50(18)
C42 C37 C43 111.94(17)
C103 C104 C99 122.87(19)
N11 C35 C34 115.21(18)
N11 C35 C39 134.79(18)
C34 C35 C39 109.94(17)
C106 C105 C110 115.19(18)
C106 C105 B2 122.91(17)
C110 C105 B2 121.81(17)
O8 C36 C32 102.02(15)
O8 C36 C40 108.17(17)
C32 C36 C40 112.77(18)
O8 C36 C41 108.28(16)
C32 C36 C41 113.03(18)
C40 C36 C41 111.89(19)
C73 C74 C69 122.94(19)
N2 C2 C1 115.19(18)
N2 C2 C6 135.20(18)
C1 C2 C6 109.61(16)
N2 C17 C18 106.99(15)
C75 B1 C81 109.08(16)
C75 B1 C69 107.78(15)
C81 B1 C69 111.38(16)
C75 B1 C63 110.44(16)
C81 B1 C63 107.91(15)
C69 B1 C63 110.25(16)
N13 C52 C53 111.43(17)
O3 C5 C1 102.16(15)
O3 C5 C9 108.42(18)
C1 C5 C9 112.87(18)
O3 C5 C10 107.83(18)
C1 C5 C10 113.32(18)
C9 C5 C10 111.59(18)
C64 C63 C68 115.04(19)
C64 C63 B1 122.79(17)
C68 C63 B1 122.17(19)
C82 C81 C86 115.0(2)
C82 C81 B1 123.05(19)
C86 C81 B1 121.73(19)
C107 C106 C105 122.86(18)
C98 C93 C94 114.71(18)
C98 C93 B2 123.80(17)
C94 C93 B2 121.49(18)
C92 C87 C88 115.10(18)
C92 C87 B2 122.98(18)
C88 C87 B2 121.81(18)
N10 C34 C35 115.39(17)
N10 C34 C38 133.71(17)
C35 C34 C38 110.62(17)
N1 C1 C2 115.49(17)
N1 C1 C5 133.72(18)
C2 C1 C5 110.77(17)
C89 C88 C87 123.0(2)
O4 C7 C3 102.57(16)
O4 C7 C13 107.54(17)
C3 C7 C13 112.88(18)
O4 C7 C14 109.06(18)
C3 C7 C14 112.06(17)
C13 C7 C14 112.1(2)
C78 C79 C80 120.37(18)
C71 C70 C69 123.1(2)
C95 C94 C93 122.9(2)
C109 C110 C105 122.85(19)
N12 C55 C54 111.58(16)
N6 C24 C23 112.25(18)
C91 C92 C87 122.5(2)
C71 C72 C73 118.5(2)
O10 C62 C61 105.57(18)
C97 C98 C93 122.8(2)
C33 N9 C48 129.14(17)
C33 N9 Ni2 112.82(13)
C48 N9 Ni2 117.76(14)
C100 C101 C102 120.3(2)
N14 C54 C55 112.10(16)
C90 C89 C88 120.0(2)
C103 C102 C101 118.3(2)
C107 C108 C109 119.16(19)
C72 C73 C74 120.4(2)
N14 C53 C52 111.55(15)
C76 C77 C78 120.53(19)
C35 N11 C49 127.29(18)
C35 N11 Ni2 112.30(13)
C49 N11 Ni2 118.22(13)
C83 C82 C81 122.9(2)
C89 C90 C91 119.0(2)
C67 C68 C63 122.3(2)
O5 C31 C30 105.40(18)
N9 C48 C49 106.45(17)
C31 C30 C29 104.02(19)
O9 C38 C34 102.05(15)
O9 C38 C45 107.75(18)
C34 C38 C45 114.53(19)
O9 C38 C44 108.99(18)
C34 C38 C44 111.70(19)
C45 C38 C44 111.2(2)
C77 C76 C75 122.92(18)
C96 C97 C98 120.5(2)
C65 C64 C63 123.0(2)
C97 C96 C95 118.7(2)
C72 C71 C70 120.23(19)
C96 C95 C94 120.3(2)
N11 C49 C48 106.92(17)
O5 C28 C29 105.39(18)
C108 C107 C106 119.93(19)
N12 C50 C51 112.07(17)
C90 C91 C92 120.4(2)
C61 C60 C59 105.31(19)
C108 C109 C110 120.0(2)
C66 C65 C64 119.9(2)
C85 C86 C81 123.0(2)
N5 C21 C22 112.25(19)
N5 C20 C19 113.0(2)
C102 C103 C104 120.80(19)
N13 C51 C50 112.14(16)
C84 C83 C82 120.0(2)
C67 C66 C65 118.9(2)
N7 C22 C21 113.3(2)
C62 C61 C60 104.6(2)
N6 C19 C20 112.11(19)
C66 C67 C68 120.9(2)
C30 C29 C28 104.9(2)
C83 C84 C85 119.4(2)
C84 C85 C86 119.7(3)
N7 C23 C24 112.13(18)
C111 O11 C114 107.9(4)
O11 C111 C112 108.8(5)
C113 C112 C111 105.0(5)
C112 C113 C114 101.1(5)
O11 C114 C113 105.9(4)
C119 O12 C117 102.5(6)
C116 C117 O12 109.2(5)
C118 C119 O12 110.5(6)
C19A O12A C17A 105.9(6)
O12A C17A C116 108.9(7)
C118 C19A O12A 111.6(6)
C117 C116 C17A 37.5(6)
C117 C116 C118 104.3(5)
C17A C116 C118 104.0(6)
C119 C118 C19A 48.6(5)
C119 C118 C116 105.3(6)
C19A C118 C116 109.0(5)
C120 O13 C122 103.0(3)
C121 C120 O13 101.2(5)
C120 C121 C123 111.1(4)
C122 C123 C121 104.3(4)
C123 C122 O13 106.4(4)

loop_
_geom_bond_atom_site_label_1
_geom_bond_atom_site_label_2
_geom_bond_distance
Zn1 O1 2.0073(15)
Zn1 O2 2.0090(14)
Zn1 N5 2.1947(18)
Zn1 N7 2.2212(17)
Zn1 N6 2.2394(17)
Zn1 O5 2.3431(15)
Zn2 O6 2.0091(13)
Zn2 O7 2.0248(14)
Zn2 N12 2.1776(17)
Zn2 N14 2.2212(15)
Zn2 N13 2.2361(17)
Zn2 O10 2.2942(15)
Ni1 N2 1.8394(17)
Ni1 N4 1.8479(15)
Ni1 N3 1.8799(17)
Ni1 N1 1.8886(16)
Ni2 N9 1.8406(16)
Ni2 N11 1.8407(17)
Ni2 N10 1.8813(15)
Ni2 N8 1.8882(16)
N12 C50 1.474(3)
N12 C56 1.478(3)
N12 C55 1.485(2)
O4 C8 1.454(2)
O4 C7 1.454(2)
O8 C37 1.453(2)
O8 C36 1.456(2)
C32 N8 1.324(2)
C32 C33 1.405(3)
C32 C36 1.502(3)
N14 C58 1.473(3)
N14 C54 1.474(3)
N14 C53 1.484(2)
O9 C38 1.457(2)
O9 C39 1.457(2)
O1 N1 1.335(2)
N8 O6 1.3348(19)
C59 O10 1.456(2)
C59 C60 1.524(3)
N6 C26 1.470(3)
N6 C19 1.483(3)
N6 C24 1.486(3)
C8 C4 1.507(3)
C8 C15 1.519(3)
C8 C16 1.523(3)
C75 C80 1.405(2)
C75 C76 1.407(3)
C75 B1 1.643(3)
N5 C25 1.472(3)
N5 C21 1.476(3)
N5 C20 1.487(3)
C18 N4 1.464(3)
C18 C17 1.527(3)
N1 C1 1.322(3)
N7 C27 1.469(3)
N7 C22 1.482(3)
N7 C23 1.492(3)
N3 C3 1.326(2)
N3 O2 1.341(2)
O10 C62 1.444(3)
C6 O3 1.450(2)
C6 C2 1.501(3)
C6 C12 1.521(3)
C6 C11 1.521(3)
C3 C4 1.406(3)
C3 C7 1.496(3)
N13 C57 1.479(3)
N13 C52 1.483(3)
N13 C51 1.496(3)
C4 N4 1.314(3)
N10 C34 1.325(2)
N10 O7 1.334(2)
C99 C104 1.406(3)
C99 C100 1.408(3)
C99 B2 1.658(3)
N2 C2 1.308(2)
N2 C17 1.467(2)
O5 C28 1.442(3)
O5 C31 1.445(3)
C69 C74 1.398(3)
C69 C70 1.405(3)
C69 B1 1.648(3)
C100 C101 1.386(3)
C80 C79 1.393(3)
C39 C35 1.497(3)
C39 C47 1.515(3)
C39 C46 1.521(3)
C33 N9 1.304(3)
C33 C37 1.500(3)
O3 C5 1.456(3)
C78 C79 1.382(3)
C78 C77 1.388(3)
B2 C93 1.644(3)
B2 C105 1.645(3)
B2 C87 1.649(3)
C37 C42 1.513(3)
C37 C43 1.516(3)
C104 C103 1.387(3)
C35 N11 1.316(3)
C35 C34 1.403(3)
C105 C106 1.399(3)
C105 C110 1.406(3)
C36 C40 1.518(3)
C36 C41 1.519(3)
C74 C73 1.391(3)
C2 C1 1.409(3)
B1 C81 1.644(3)
B1 C63 1.653(3)
C52 C53 1.512(3)
C5 C1 1.499(3)
C5 C9 1.519(3)
C5 C10 1.528(3)
C63 C64 1.399(3)
C63 C68 1.401(3)
C81 C82 1.400(3)
C81 C86 1.402(3)
C106 C107 1.397(3)
C93 C98 1.405(3)
C93 C94 1.407(3)
C87 C92 1.402(3)
C87 C88 1.404(3)
C34 C38 1.502(3)
C88 C89 1.400(3)
C7 C13 1.519(3)
C7 C14 1.522(3)
C70 C71 1.388(3)
C94 C95 1.392(3)
C110 C109 1.390(3)
C55 C54 1.528(3)
C24 C23 1.500(3)
C92 C91 1.399(3)
C72 C71 1.385(3)
C72 C73 1.388(3)
C62 C61 1.516(4)
C98 C97 1.393(3)
N9 C48 1.465(3)
C101 C102 1.386(3)
C89 C90 1.380(4)
C102 C103 1.384(3)
C108 C107 1.384(3)
C108 C109 1.388(3)
C77 C76 1.384(3)
N11 C49 1.465(3)
C82 C83 1.394(3)
C90 C91 1.385(4)
C68 C67 1.394(3)
C31 C30 1.514(3)
C48 C49 1.520(3)
C30 C29 1.516(4)
C38 C45 1.509(3)
C38 C44 1.523(3)
C97 C96 1.379(3)
C64 C65 1.396(3)
C96 C95 1.383(3)
C28 C29 1.523(4)
C50 C51 1.512(3)
C60 C61 1.522(4)
C65 C66 1.381(3)
C86 C85 1.391(3)
C21 C22 1.502(4)
C20 C19 1.507(4)
C83 C84 1.375(4)
C66 C67 1.372(4)
C84 C85 1.389(4)
O11 C111 1.355(6)
O11 C114 1.447(5)
C111 C112 1.533(9)
C112 C113 1.473(8)
C113 C114 1.521(6)
O12 C119 1.387(8)
O12 C117 1.406(7)
C117 C116 1.383(8)
C119 C118 1.299(8)
O12A C19A 1.400(10)
O12A C17A 1.430(12)
C17A C116 1.453(11)
C19A C118 1.346(9)
C116 C118 1.463(6)
O13 C120 1.497(6)
O13 C122 1.527(6)
C120 C121 1.416(8)
C121 C123 1.519(9)
C123 C122 1.370(5)
